data_1562906
loop_
_publ_author_name
'Wu, Shuting'
'Deng, Binbin'
'Jiang, Xiuling'
'Li, Ronghua'
'Guo, Jiangbin'
'Lai, Fulong'
'Huang, Xihe'
'Huang, Changcang'

_publ_section_title
;
 Step-by-step assembly of 4d--4f--3d complex based on heptamolybdate anion
;
_journal_name_full 'Journal of Solid State Chemistry'
_journal_page_first 451
_journal_page_last 457
_journal_paper_doi 10.1016/j.jssc.2012.06.049
_journal_volume 196
_journal_year 2012
_chemical_formula_sum 'H0 Mo29 N11 Nd4.7 O123'
_chemical_formula_weight 5582.2
_space_group_IT_number 2
_space_group_name_Hall '-P 1'
_space_group_name_H-M_alt 'P -1'
_symmetry_cell_setting triclinic
_symmetry_space_group_name_H-M 'P -1'
_atom_sites_solution_primary direct
_atom_sites_solution_secondary difmap
_audit_creation_method SHELXL-97
_cell_angle_alpha 100.058(4)
_cell_angle_beta 92.145(3)
_cell_angle_gamma 113.435(4)
_cell_formula_units_Z 2
_cell_length_a 17.047(6)
_cell_length_b 18.900(7)
_cell_length_c 24.329(8)
_cell_measurement_reflns_used 18300
_cell_measurement_temperature 113(2)
_cell_measurement_theta_max 27.4835
_cell_measurement_theta_min 3.0000
_cell_volume 7032(4)
_computing_cell_refinement 'CrystalClear (Rigaku/MSC Inc., 2005)'
_computing_data_collection 'CrystalClear (Rigaku/MSC Inc., 2005)'
_computing_data_reduction 'CrystalClear (Rigaku/MSC Inc., 2005)'
_computing_structure_refinement 'SHELXL-97 (Sheldrick, 1997)'
_computing_structure_solution 'SHELXS-97 (Sheldrick, 1990)'
_diffrn_ambient_temperature 113(2)
_diffrn_detector_area_resol_mean 14.6306
_diffrn_measured_fraction_theta_full 0.950
_diffrn_measured_fraction_theta_max 0.950
_diffrn_measurement_method CCD_Profile_fitting
_diffrn_radiation_monochromator graphite
_diffrn_radiation_source 'fine-focus sealed tube'
_diffrn_radiation_type MoK\a
_diffrn_radiation_wavelength 0.71073
_diffrn_reflns_av_R_equivalents 0.0330
_diffrn_reflns_av_sigmaI/netI 0.0611
_diffrn_reflns_limit_h_max 20
_diffrn_reflns_limit_h_min -20
_diffrn_reflns_limit_k_max 22
_diffrn_reflns_limit_k_min -22
_diffrn_reflns_limit_l_max 28
_diffrn_reflns_limit_l_min -28
_diffrn_reflns_number 44337
_diffrn_reflns_theta_full 25.00
_diffrn_reflns_theta_max 25.00
_diffrn_reflns_theta_min 2.60
_exptl_absorpt_coefficient_mu 4.401
_exptl_absorpt_correction_type multi-scan
_exptl_crystal_colour lavender
_exptl_crystal_density_diffrn 2.657
_exptl_crystal_density_method 'not measured'
_exptl_crystal_description block
_exptl_crystal_F_000 5158
_exptl_crystal_size_max 0.5
_exptl_crystal_size_mid 0.4
_exptl_crystal_size_min 0.3
_refine_diff_density_max 2.273
_refine_diff_density_min -1.502
_refine_diff_density_rms 0.194
_refine_ls_extinction_method none
_refine_ls_goodness_of_fit_ref 1.035
_refine_ls_matrix_type full
_refine_ls_number_parameters 1513
_refine_ls_number_reflns 23525
_refine_ls_number_restraints 0
_refine_ls_restrained_S_all 1.035
_refine_ls_R_factor_all 0.0427
_refine_ls_R_factor_gt 0.0392
_refine_ls_shift/su_max 0.022
_refine_ls_shift/su_mean 0.002
_refine_ls_structure_factor_coef Fsqd
_refine_ls_weighting_details 'calc w=1/[\s^2^(Fo^2^)+(0.0674P)^2^+5.2690P] where P=(Fo^2^+2Fc^2^)/3'
_refine_ls_weighting_scheme calc
_refine_ls_wR_factor_gt 0.1078
_refine_ls_wR_factor_ref 0.1108
_reflns_number_gt 20773
_reflns_number_total 23525
_reflns_threshold_expression >2sigma(I)
_cod_data_source_file JSSC-2012-196-451.cif
_cod_data_source_block 2-nd5
_cod_depositor_comments
;
The following automatic conversions were performed:

data item '_exptl_absorpt_correction_type' value 'Multi-scan' was
changed to 'multi-scan' in accordance with the built-in table derived
from the CIF Core dictionary named 'cif_core.dic' version 2.4.5 last
updated on 2014-11-21.

Automatic conversion script
Id: cif_fix_values 8369 2020-08-20 11:38:08Z andrius 
;
_cod_original_cell_volume 7031(4)
_cod_original_sg_symbol_H-M P-1
_cod_database_code 1562906

loop_
_symmetry_equiv_pos_as_xyz
'x, y, z'
'-x, -y, -z'

loop_
_atom_site_label
_atom_site_type_symbol
_atom_site_fract_x
_atom_site_fract_y
_atom_site_fract_z
_atom_site_U_iso_or_equiv
_atom_site_adp_type
_atom_site_occupancy
_atom_site_symmetry_multiplicity
_atom_site_calc_flag
_atom_site_refinement_flags
_atom_site_disorder_assembly
_atom_site_disorder_group
Nd1 Nd 0.448953(19) 0.004575(18) 0.155398(13) 0.01933(7) Uani 1 1 d . . .
Nd2 Nd 0.432175(19) 0.136236(18) 0.406190(13) 0.01902(7) Uani 1 1 d . . .
Nd3 Nd 0.053282(19) -0.097537(18) 0.309521(14) 0.02030(7) Uani 1 1 d . . .
Nd4 Nd 0.165175(19) 0.138454(18) 0.149114(13) 0.02044(7) Uani 1 1 d . . .
Nd5 Nd 0.88373(3) 0.42085(3) 0.21744(2) 0.02431(10) Uani 0.70 1 d P . .
Mo6 Mo 0.27780(3) -0.09787(3) 0.37911(2) 0.02065(11) Uani 1 1 d . . .
Mo7 Mo 0.54501(3) 0.21091(3) 0.26830(2) 0.01867(10) Uani 1 1 d . . .
Mo8 Mo 0.27523(3) 0.04490(3) 0.25466(2) 0.01668(10) Uani 1 1 d . . .
Mo9 Mo 0.44614(3) -0.05522(3) 0.31203(2) 0.01939(11) Uani 1 1 d . . .
Mo10 Mo 0.18303(3) 0.11762(3) 0.41004(2) 0.02064(11) Uani 1 1 d . . .
Mo11 Mo 0.39550(3) -0.20430(3) 0.38252(2) 0.02226(11) Uani 1 1 d . . .
Mo12 Mo 0.01981(3) -0.20044(3) 0.00972(2) 0.02264(11) Uani 1 1 d . . .
Mo13 Mo 0.62496(3) 0.36584(3) 0.20405(2) 0.02392(12) Uani 1 1 d . . .
Mo14 Mo 0.20720(3) -0.05073(3) 0.07461(2) 0.02026(11) Uani 1 1 d . . .
Mo15 Mo 0.03671(3) -0.09560(3) 0.14042(2) 0.02113(11) Uani 1 1 d . . .
Mo16 Mo 0.06698(3) 0.11844(3) 0.30074(2) 0.02173(11) Uani 1 1 d . . .
Mo17 Mo 0.43089(3) 0.21397(3) 0.15840(2) 0.02006(11) Uani 1 1 d . . .
Mo18 Mo 0.72483(3) 0.35133(3) 0.32377(3) 0.02916(13) Uani 1 1 d . . .
Mo19 Mo 0.14258(4) 0.35845(3) 0.35516(3) 0.03097(13) Uani 1 1 d . . .
Mo20 Mo 0.15668(4) -0.28821(3) 0.02817(2) 0.02860(13) Uani 1 1 d . . .
Mo21 Mo 0.05226(3) 0.21413(3) 0.42892(2) 0.02553(12) Uani 1 1 d . . .
Mo22 Mo 0.19711(4) 0.21824(4) 0.53214(2) 0.03016(13) Uani 1 1 d . . .
Mo23 Mo 0.25786(4) 0.35809(3) 0.46504(3) 0.03278(14) Uani 1 1 d . . .
Mo24 Mo 0.55947(4) -0.15583(4) 0.30005(3) 0.03493(14) Uani 1 1 d . . .
Mo25 Mo -0.04419(4) 0.22058(4) 0.30397(3) 0.03250(13) Uani 1 1 d . . .
Mo26 Mo -0.01462(4) -0.33368(3) 0.09331(2) 0.02924(13) Uani 1 1 d . . .
Mo27 Mo 0.20286(4) -0.33732(3) 0.31013(3) 0.03427(14) Uani 1 1 d . . .
Mo28 Mo -0.14117(3) -0.24435(4) 0.09356(3) 0.03355(14) Uani 1 1 d . . .
Mo29 Mo 0.20331(4) -0.24784(4) 0.43540(3) 0.03485(14) Uani 1 1 d . . .
Mo30 Mo 0.47883(4) 0.36396(3) 0.10297(3) 0.03441(14) Uani 1 1 d . . .
Mo31 Mo 0.48059(4) 0.44738(3) 0.23090(3) 0.03397(14) Uani 1 1 d . . .
Mo32 Mo 0.21168(4) -0.15204(3) -0.04449(2) 0.03068(13) Uani 1 1 d . . .
Mo33 Mo 0.60190(4) 0.44511(3) 0.33789(3) 0.03284(14) Uani 1 1 d . . .
Mo34 Mo 0.37536(4) -0.29309(3) 0.24475(3) 0.03468(14) Uani 1 1 d . . .
O1 O 0.4412(2) 0.2128(2) 0.23855(17) 0.0221(9) Uani 1 1 d . . .
O2 O 0.1811(2) 0.1470(2) 0.33870(17) 0.0222(9) Uani 1 1 d . . .
O3 O 0.0794(2) 0.2316(2) 0.34043(18) 0.0247(9) Uani 1 1 d . . .
O4 O 0.5988(3) 0.3347(2) 0.28981(17) 0.0238(9) Uani 1 1 d . . .
O5 O 0.3248(2) -0.0897(2) 0.30704(17) 0.0231(9) Uani 1 1 d . . .
O6 O 0.5213(3) 0.2010(2) 0.33550(18) 0.0266(9) Uani 1 1 d . . .
O7 O 0.3443(3) -0.3048(2) 0.33221(18) 0.0295(10) Uani 1 1 d . . .
O8 O 0.2599(2) -0.2185(2) 0.35999(18) 0.0243(9) Uani 1 1 d . . .
O9 O 0.4846(2) 0.3382(2) 0.18577(18) 0.0248(9) Uani 1 1 d . . .
O10 O 0.4598(3) -0.0469(3) 0.24300(18) 0.0276(9) Uani 1 1 d . . .
O11 O 0.3261(3) 0.2057(2) 0.15193(18) 0.0257(9) Uani 1 1 d . . .
O12 O 0.0991(3) 0.1460(2) 0.23847(18) 0.0274(10) Uani 1 1 d . . .
O13 O 0.1610(2) -0.1718(2) 0.03431(17) 0.0223(9) Uani 1 1 d . . .
O14 O 0.2919(3) 0.1443(2) 0.42288(17) 0.0257(9) Uani 1 1 d . . .
O15 O 0.1541(2) -0.0870(2) 0.13777(17) 0.0212(9) Uani 1 1 d . . .
O16 O 0.4774(3) 0.0411(2) 0.34957(18) 0.0250(9) Uani 1 1 d . . .
O17 O 0.0610(3) 0.0046(2) 0.15246(19) 0.0291(10) Uani 1 1 d . . .
O18 O 0.5725(2) 0.2542(2) 0.18702(17) 0.0222(9) Uani 1 1 d . . .
O19 O 0.0633(3) -0.0958(2) 0.05149(17) 0.0237(9) Uani 1 1 d . . .
O20 O 0.6716(2) 0.2455(2) 0.28001(19) 0.0275(10) Uani 1 1 d . . .
O21 O 0.4063(3) -0.0999(2) 0.39143(16) 0.0223(9) Uani 1 1 d . . .
O22 O 0.3355(2) 0.0065(2) 0.21081(17) 0.0245(9) Uani 1 1 d . . .
O23 O 0.0229(3) -0.1202(3) 0.20534(18) 0.0296(10) Uani 1 1 d . . .
O24 O 0.1531(3) 0.1139(3) 0.48733(18) 0.0280(10) Uani 1 1 d . . .
O25 O 0.1855(2) -0.0328(2) 0.27039(17) 0.0237(9) Uani 1 1 d . . .
O26 O 0.2394(2) 0.1036(2) 0.22044(17) 0.0246(9) Uani 1 1 d . . .
O27 O 0.3212(3) 0.0029(2) 0.40787(19) 0.0270(10) Uani 1 1 d . . .
O28 O 0.0342(3) 0.0167(3) 0.28683(19) 0.0309(10) Uani 1 1 d . . .
O29 O -0.0038(2) -0.2153(2) 0.09786(17) 0.0229(9) Uani 1 1 d . . .
O30 O 0.0158(3) 0.3293(3) 0.3424(2) 0.0364(11) Uani 1 1 d . . .
O31 O 0.3413(3) 0.1033(2) 0.31790(17) 0.0241(9) Uani 1 1 d . . .
O32 O 0.3102(3) -0.0433(3) 0.09337(18) 0.0277(10) Uani 1 1 d . . .
O33 O -0.0837(3) -0.1306(3) 0.10957(19) 0.0287(10) Uani 1 1 d . . .
O34 O 0.4248(3) -0.1759(2) 0.29747(17) 0.0238(9) Uani 1 1 d . . .
O35 O 0.4682(3) 0.2550(3) 0.09231(19) 0.0307(10) Uani 1 1 d . . .
O36 O 0.1909(3) 0.2302(2) 0.44637(17) 0.0236(9) Uani 1 1 d . . .
O37 O -0.0495(3) 0.1150(3) 0.2951(2) 0.0309(10) Uani 1 1 d . . .
O38 O 0.1371(3) 0.0155(2) 0.38676(19) 0.0284(10) Uani 1 1 d . . .
O39 O 0.2133(3) 0.0446(2) 0.09105(19) 0.0274(10) Uani 1 1 d . . .
O40 O 0.6156(3) 0.4556(2) 0.2468(2) 0.0318(11) Uani 1 1 d . . .
O41 O 0.4252(3) 0.1196(2) 0.13383(19) 0.0286(10) Uani 1 1 d . . .
O42 O 0.5296(2) 0.1163(2) 0.23315(17) 0.0225(9) Uani 1 1 d . . .
O43 O 0.5572(3) -0.0575(3) 0.3355(2) 0.0297(10) Uani 1 1 d . . .
O44 O 0.3214(3) -0.1276(3) -0.0311(2) 0.0417(12) Uani 1 1 d . . .
O45 O 0.3571(3) -0.2289(3) 0.44471(19) 0.0328(10) Uani 1 1 d . . .
O46 O 0.1114(3) -0.2906(2) 0.09962(18) 0.0289(10) Uani 1 1 d . . .
O47 O 0.7205(3) 0.4528(3) 0.3411(2) 0.0383(12) Uani 1 1 d . . .
O48 O 0.3011(3) 0.2296(3) 0.5498(2) 0.0382(12) Uani 1 1 d . . .
O49 O 0.0206(3) -0.3005(2) 0.01083(18) 0.0280(10) Uani 1 1 d . . .
O50 O 0.1725(3) -0.1217(2) 0.35286(19) 0.0274(10) Uani 1 1 d . . .
O51 O 0.1170(3) 0.3248(2) 0.43875(19) 0.0302(10) Uani 1 1 d . . .
O52 O 0.5030(3) -0.1907(3) 0.38927(19) 0.0321(10) Uani 1 1 d . . .
O53 O 0.4849(3) 0.4100(3) 0.2992(2) 0.0337(11) Uani 1 1 d . . .
O54 O 0.4406(3) 0.2722(3) 0.4109(2) 0.0368(11) Uani 1 1 d . . .
O55 O 0.2185(3) 0.3261(3) 0.5350(2) 0.0384(11) Uani 1 1 d . . .
O56 O 0.0505(2) 0.1159(2) 0.39173(18) 0.0242(9) Uani 1 1 d . . .
O57 O 0.2461(3) 0.3508(3) 0.3841(2) 0.0327(10) Uani 1 1 d . . .
O58 O 0.2125(3) -0.0534(3) -0.00652(18) 0.0299(10) Uani 1 1 d . . .
O59 O 0.2598(3) -0.2948(3) 0.2488(2) 0.0343(11) Uani 1 1 d . . .
O60 O 0.5112(3) 0.4625(3) 0.1550(2) 0.0391(12) Uani 1 1 d . . .
O61 O 0.7305(3) 0.3833(3) 0.2291(2) 0.0335(11) Uani 1 1 d . . .
O62 O 0.7175(3) 0.3289(3) 0.3893(2) 0.0455(13) Uani 1 1 d . . .
O63 O 0.3720(3) -0.1418(3) 0.1395(2) 0.0416(12) Uani 1 1 d . . .
O64 O 0.8328(3) 0.3778(3) 0.3134(2) 0.0431(13) Uani 1 1 d . . .
O65 O 0.1822(3) -0.4350(3) 0.2880(3) 0.0506(14) Uani 1 1 d . . .
O66 O 0.0992(3) -0.2578(3) 0.4236(3) 0.0522(14) Uani 1 1 d . . .
O67 O 0.2634(3) -0.2538(3) 0.0536(2) 0.0414(12) Uani 1 1 d . . .
O68 O 0.1236(3) -0.3875(3) 0.0023(2) 0.0436(13) Uani 1 1 d . . .
O69 O 0.2581(3) -0.1339(3) 0.44934(19) 0.0333(10) Uani 1 1 d . . .
O70 O 0.5887(3) 0.2195(3) 0.4435(2) 0.0476(14) Uani 1 1 d . . .
O71 O 0.1933(3) -0.3449(3) 0.3899(2) 0.0415(12) Uani 1 1 d . . .
O72 O 0.0416(3) 0.1797(4) 0.1462(2) 0.0513(14) Uani 1 1 d . . .
O73 O 0.4941(3) -0.2680(3) 0.2755(2) 0.0428(12) Uani 1 1 d . . .
O74 O -0.0315(3) 0.2314(3) 0.2357(2) 0.0455(13) Uani 1 1 d . . .
O75 O -0.0388(3) -0.4305(3) 0.0643(2) 0.0470(13) Uani 1 1 d . . .
O76 O 0.0544(3) -0.1871(3) -0.05601(19) 0.0346(11) Uani 1 1 d . . .
O77 O 0.3698(3) 0.4113(3) 0.2181(3) 0.0483(14) Uani 1 1 d . . .
O78 O -0.0498(3) 0.2052(3) 0.4057(2) 0.0402(12) Uani 1 1 d . . .
O79 O 0.1674(3) 0.3603(3) 0.2867(2) 0.0419(12) Uani 1 1 d . . .
O80 O 0.3571(3) 0.3542(3) 0.4692(2) 0.0440(13) Uani 1 1 d . . .
O81 O 0.0669(3) 0.0781(3) 0.0580(2) 0.0416(12) Uani 1 1 d . . .
O82 O 0.1690(3) -0.2633(3) -0.04854(19) 0.0331(11) Uani 1 1 d . . .
O83 O 0.6314(3) 0.3873(3) 0.1382(2) 0.0357(11) Uani 1 1 d . . .
O84 O 0.2263(3) 0.2756(3) 0.2090(2) 0.0430(13) Uani 1 1 d . . .
O85 O 0.4891(3) 0.0760(3) 0.4738(2) 0.0425(12) Uani 1 1 d . . .
O86 O 0.5887(3) 0.1078(3) 0.1289(2) 0.0409(12) Uani 1 1 d . . .
O87 O 0.1491(3) 0.2051(3) 0.5928(2) 0.0465(13) Uani 1 1 d . . .
O88 O 0.0484(3) 0.2025(3) 0.4982(2) 0.0398(12) Uani 1 1 d . . .
O89 O -0.1304(3) -0.3423(3) 0.0679(2) 0.0381(12) Uani 1 1 d . . .
O90 O 0.2147(4) -0.2648(3) 0.5021(2) 0.0539(14) Uani 1 1 d . . .
O91 O 0.3728(3) 0.3433(3) 0.0836(2) 0.0482(14) Uani 1 1 d . . .
O92 O -0.1653(3) -0.2558(3) 0.1598(2) 0.0462(13) Uani 1 1 d . . .
O93 O 0.5872(3) -0.1326(3) 0.2367(2) 0.0528(14) Uani 1 1 d . . .
O94 O 0.1069(3) -0.3321(3) 0.2930(3) 0.0528(15) Uani 1 1 d . . .
O95 O 0.4652(3) -0.0397(3) 0.0553(2) 0.0473(13) Uani 1 1 d . . .
O96 O -0.0908(3) -0.2242(3) 0.0012(2) 0.0355(11) Uani 1 1 d . . .
O97 O -0.0226(3) -0.3312(3) 0.1643(2) 0.0391(12) Uani 1 1 d . . .
O98 O 0.6291(3) 0.5445(3) 0.3566(2) 0.0494(14) Uani 1 1 d . . .
O99 O 0.2102(3) 0.2222(3) 0.0780(2) 0.0539(15) Uani 1 1 d . . .
O100 O 0.0546(4) -0.2250(3) 0.2613(2) 0.0467(13) Uani 1 1 d . . .
O101 O 0.5702(3) 0.4092(3) 0.3969(2) 0.0457(13) Uani 1 1 d . . .
O102 O 0.1644(3) 0.4548(3) 0.3847(2) 0.0480(13) Uani 1 1 d . . .
O103 O 0.5692(3) -0.0405(3) 0.1601(2) 0.0519(14) Uani 1 1 d . . .
O104 O -0.2356(3) -0.2598(4) 0.0551(3) 0.0574(16) Uani 1 1 d . . .
O105 O 0.3934(4) -0.2588(3) 0.1837(2) 0.0518(14) Uani 1 1 d . . .
O106 O 0.5138(4) 0.5462(3) 0.2570(3) 0.0546(15) Uani 1 1 d . . .
O107 O 0.3493(4) -0.3924(3) 0.2253(3) 0.0567(15) Uani 1 1 d . . .
O108 O -0.1029(3) -0.1845(4) 0.2728(3) 0.0619(17) Uani 1 1 d . . .
O109 O 0.2778(3) 0.4548(3) 0.4878(2) 0.0503(14) Uani 1 1 d . . .
O110 O -0.1493(3) 0.2053(3) 0.3112(2) 0.0486(14) Uani 1 1 d . . .
O111 O 0.0085(3) -0.1826(3) 0.3796(2) 0.0544(15) Uani 1 1 d . . .
O112 O 0.5310(3) 0.3930(3) 0.0465(2) 0.0518(14) Uani 1 1 d . . .
O113 O 0.6503(3) -0.1543(3) 0.3347(3) 0.0533(15) Uani 1 1 d . . .
O114 O -0.0457(3) -0.0556(3) 0.3734(3) 0.0526(14) Uani 1 1 d . . .
O115 O 0.1949(3) -0.1498(3) -0.1146(2) 0.0512(15) Uani 1 1 d . . .
O116 O 0.4245(4) 0.1885(4) 0.5071(2) 0.0587(16) Uani 1 1 d . . .
O119 O 0.8118(5) 0.2727(4) 0.2060(3) 0.0730(19) Uani 1 1 d . . .
O120 O 1.0153(4) 0.4242(4) 0.2671(3) 0.078(2) Uani 1 1 d . . .
O121 O 0.9403(5) 0.5352(5) 0.3005(4) 0.096(3) Uani 1 1 d . . .
O122 O 1.0091(5) 0.5271(4) 0.1894(3) 0.086(2) Uani 1 1 d . . .
O123 O 0.8485(5) 0.5320(4) 0.1988(4) 0.093(2) Uani 1 1 d . . .
O124 O 0.9528(5) 0.3549(5) 0.1450(4) 0.096(3) Uani 1 1 d . . .
O125 O 0.8128(5) 0.3886(6) 0.1191(3) 0.103(3) Uani 1 1 d . . .
N1 N 0.2156(4) -0.1773(4) 0.2022(3) 0.0398(14) Uani 1 1 d . . .
N2 N 0.3322(4) 0.2670(4) 0.3092(3) 0.0393(14) Uani 1 1 d . . .
N3 N 0.6104(4) 0.0131(5) 0.4531(3) 0.0549(18) Uani 1 1 d . . .
N4 N -0.1095(5) -0.0220(5) 0.0468(3) 0.064(2) Uani 1 1 d . . .
N5 N 0.0532(6) -0.5342(5) 0.0619(4) 0.075(2) Uani 1 1 d . . .
N6 N -0.0864(6) 0.3614(6) 0.4271(4) 0.081(3) Uani 1 1 d . . .
N7 N 0.5632(10) 0.6675(6) 0.3569(4) 0.133(5) Uani 1 1 d . . .
N8 N 0.8457(6) 0.6013(6) 0.3825(6) 0.146(6) Uani 1 1 d . . .
N9 N 1.0252(7) 0.5230(7) 0.3963(5) 0.108(4) Uani 1 1 d . . .
N10 N -0.3251(6) 0.0909(7) 0.3023(8) 0.163(7) Uani 1 1 d . . .
N11 N 0.3328(8) -0.4699(7) 0.3190(6) 0.123(4) Uani 1 1 d . . .

loop_
_atom_site_aniso_label
_atom_site_aniso_U_11
_atom_site_aniso_U_22
_atom_site_aniso_U_33
_atom_site_aniso_U_23
_atom_site_aniso_U_13
_atom_site_aniso_U_12
Nd1 0.01792(14) 0.02299(15) 0.01654(16) 0.00116(13) 0.00181(12) 0.00907(12)
Nd2 0.01919(14) 0.02279(15) 0.01460(16) 0.00040(13) -0.00227(12) 0.00990(12)
Nd3 0.01647(14) 0.02283(15) 0.02145(17) 0.00535(13) 0.00219(12) 0.00762(12)
Nd4 0.01931(14) 0.02302(15) 0.01868(17) 0.00394(13) -0.00311(13) 0.00900(12)
Nd5 0.0171(2) 0.0253(2) 0.0273(3) 0.0046(2) -0.00014(19) 0.00600(18)
Mo6 0.0186(2) 0.0218(2) 0.0234(3) 0.0052(2) 0.0015(2) 0.01010(19)
Mo7 0.0173(2) 0.0187(2) 0.0171(3) 0.0022(2) -0.00105(19) 0.00529(18)
Mo8 0.0135(2) 0.0230(2) 0.0133(2) 0.0031(2) -0.00042(18) 0.00768(18)
Mo9 0.0201(2) 0.0223(2) 0.0178(3) 0.0032(2) 0.0011(2) 0.01121(19)
Mo10 0.0189(2) 0.0238(2) 0.0203(3) 0.0012(2) 0.0001(2) 0.01139(19)
Mo11 0.0243(2) 0.0258(2) 0.0193(3) 0.0049(2) -0.0033(2) 0.0135(2)
Mo12 0.0220(2) 0.0250(3) 0.0159(3) 0.0002(2) -0.0066(2) 0.0069(2)
Mo13 0.0169(2) 0.0227(2) 0.0299(3) 0.0076(2) 0.0014(2) 0.0051(2)
Mo14 0.0179(2) 0.0223(2) 0.0168(3) -0.0008(2) -0.0017(2) 0.00662(19)
Mo15 0.0201(2) 0.0220(2) 0.0188(3) 0.0021(2) -0.0009(2) 0.00725(19)
Mo16 0.0217(2) 0.0242(2) 0.0218(3) 0.0042(2) 0.0007(2) 0.0123(2)
Mo17 0.0165(2) 0.0211(2) 0.0204(3) 0.0037(2) -0.0015(2) 0.00601(19)
Mo18 0.0203(3) 0.0267(3) 0.0330(3) 0.0035(2) -0.0068(2) 0.0039(2)
Mo19 0.0334(3) 0.0274(3) 0.0367(3) 0.0075(3) 0.0094(3) 0.0163(2)
Mo20 0.0299(3) 0.0251(3) 0.0267(3) -0.0047(2) -0.0050(2) 0.0119(2)
Mo21 0.0219(2) 0.0324(3) 0.0279(3) 0.0065(2) 0.0080(2) 0.0164(2)
Mo22 0.0282(3) 0.0445(3) 0.0205(3) 0.0004(3) 0.0046(2) 0.0202(2)
Mo23 0.0277(3) 0.0263(3) 0.0403(4) -0.0045(3) 0.0016(3) 0.0118(2)
Mo24 0.0324(3) 0.0450(3) 0.0426(4) 0.0153(3) 0.0101(3) 0.0284(3)
Mo25 0.0264(3) 0.0400(3) 0.0404(4) 0.0124(3) 0.0038(3) 0.0215(2)
Mo26 0.0361(3) 0.0210(3) 0.0243(3) 0.0021(2) -0.0011(2) 0.0066(2)
Mo27 0.0306(3) 0.0229(3) 0.0442(4) 0.0035(3) -0.0114(3) 0.0084(2)
Mo28 0.0182(3) 0.0367(3) 0.0347(3) 0.0001(3) -0.0025(2) 0.0034(2)
Mo29 0.0345(3) 0.0384(3) 0.0417(4) 0.0228(3) 0.0118(3) 0.0187(2)
Mo30 0.0304(3) 0.0353(3) 0.0381(3) 0.0193(3) 0.0003(3) 0.0095(2)
Mo31 0.0262(3) 0.0231(3) 0.0516(4) 0.0044(3) -0.0010(3) 0.0109(2)
Mo32 0.0312(3) 0.0362(3) 0.0167(3) -0.0013(2) 0.0036(2) 0.0084(2)
Mo33 0.0339(3) 0.0225(3) 0.0361(3) -0.0013(3) 0.0009(3) 0.0088(2)
Mo34 0.0529(4) 0.0299(3) 0.0247(3) -0.0002(3) -0.0019(3) 0.0235(3)
O1 0.0187(19) 0.027(2) 0.019(2) 0.0036(18) 0.0006(17) 0.0095(16)
O2 0.0218(19) 0.029(2) 0.018(2) 0.0038(18) 0.0031(17) 0.0122(17)
O3 0.026(2) 0.026(2) 0.030(2) 0.0071(18) 0.0061(18) 0.0185(17)
O4 0.025(2) 0.020(2) 0.022(2) 0.0012(18) 0.0008(18) 0.0065(16)
O5 0.0206(19) 0.033(2) 0.016(2) 0.0057(18) 0.0002(17) 0.0122(17)
O6 0.027(2) 0.025(2) 0.021(2) 0.0005(18) -0.0021(18) 0.0073(18)
O7 0.040(2) 0.029(2) 0.025(2) 0.0043(19) -0.003(2) 0.0217(19)
O8 0.023(2) 0.022(2) 0.030(2) 0.0086(18) 0.0006(18) 0.0101(16)
O9 0.0168(19) 0.022(2) 0.032(2) 0.0051(19) -0.0027(18) 0.0047(16)
O10 0.032(2) 0.034(2) 0.022(2) 0.0062(19) 0.0069(19) 0.0196(19)
O11 0.023(2) 0.029(2) 0.028(2) 0.0068(19) 0.0041(18) 0.0137(17)
O12 0.030(2) 0.030(2) 0.025(2) 0.0051(19) -0.0032(19) 0.0158(18)
O13 0.022(2) 0.021(2) 0.017(2) -0.0029(17) -0.0065(17) 0.0058(16)
O14 0.024(2) 0.033(2) 0.020(2) -0.0027(19) -0.0010(18) 0.0160(18)
O15 0.0176(19) 0.028(2) 0.018(2) 0.0051(17) -0.0024(16) 0.0096(16)
O16 0.026(2) 0.025(2) 0.023(2) 0.0034(18) 0.0055(18) 0.0100(17)
O17 0.030(2) 0.029(2) 0.029(2) 0.0068(19) -0.0007(19) 0.0131(18)
O18 0.0196(19) 0.0207(19) 0.021(2) 0.0024(17) 0.0004(17) 0.0040(16)
O19 0.024(2) 0.026(2) 0.019(2) 0.0024(18) -0.0037(17) 0.0099(17)
O20 0.0173(19) 0.021(2) 0.037(3) -0.0001(19) -0.0056(19) 0.0044(16)
O21 0.027(2) 0.027(2) 0.014(2) 0.0029(17) -0.0036(17) 0.0129(17)
O22 0.023(2) 0.037(2) 0.017(2) 0.0046(18) 0.0044(17) 0.0169(18)
O23 0.024(2) 0.036(2) 0.025(2) 0.009(2) -0.0006(18) 0.0074(18)
O24 0.030(2) 0.037(2) 0.022(2) 0.0074(19) 0.0058(18) 0.0181(19)
O25 0.0188(19) 0.032(2) 0.020(2) 0.0070(18) 0.0013(17) 0.0103(17)
O26 0.021(2) 0.034(2) 0.021(2) 0.0083(19) 0.0003(17) 0.0111(17)
O27 0.026(2) 0.027(2) 0.029(2) 0.0044(19) 0.0042(19) 0.0131(18)
O28 0.026(2) 0.035(2) 0.032(3) 0.006(2) -0.0039(19) 0.0137(19)
O29 0.021(2) 0.0180(19) 0.021(2) -0.0014(17) -0.0021(17) 0.0014(16)
O30 0.031(2) 0.034(2) 0.054(3) 0.012(2) 0.010(2) 0.021(2)
O31 0.024(2) 0.031(2) 0.013(2) 0.0003(18) -0.0044(17) 0.0096(17)
O32 0.019(2) 0.034(2) 0.025(2) 0.0008(19) -0.0031(18) 0.0086(18)
O33 0.019(2) 0.034(2) 0.031(3) 0.001(2) -0.0030(18) 0.0119(18)
O34 0.027(2) 0.026(2) 0.023(2) 0.0015(18) -0.0003(18) 0.0170(17)
O35 0.032(2) 0.035(2) 0.027(2) 0.015(2) 0.0049(19) 0.0110(19)
O36 0.025(2) 0.026(2) 0.018(2) -0.0044(18) 0.0010(17) 0.0132(17)
O37 0.021(2) 0.033(2) 0.042(3) 0.012(2) 0.001(2) 0.0141(18)
O38 0.029(2) 0.030(2) 0.028(2) 0.0015(19) -0.0038(19) 0.0158(18)
O39 0.020(2) 0.030(2) 0.031(2) 0.0068(19) 0.0004(18) 0.0097(17)
O40 0.021(2) 0.024(2) 0.048(3) 0.012(2) 0.000(2) 0.0059(17)
O41 0.029(2) 0.030(2) 0.028(2) 0.0053(19) -0.0004(19) 0.0144(18)
O42 0.022(2) 0.021(2) 0.020(2) -0.0032(17) -0.0046(17) 0.0089(16)
O43 0.021(2) 0.032(2) 0.037(3) 0.006(2) -0.0019(19) 0.0133(18)
O44 0.034(3) 0.049(3) 0.033(3) -0.001(2) 0.005(2) 0.012(2)
O45 0.039(2) 0.037(2) 0.027(2) 0.012(2) 0.000(2) 0.018(2)
O46 0.037(2) 0.024(2) 0.022(2) -0.0015(19) -0.0087(19) 0.0128(19)
O47 0.033(2) 0.025(2) 0.048(3) 0.004(2) 0.001(2) 0.0054(19)
O48 0.030(2) 0.052(3) 0.031(3) -0.005(2) 0.002(2) 0.020(2)
O49 0.031(2) 0.028(2) 0.016(2) -0.0037(18) -0.0047(18) 0.0076(18)
O50 0.021(2) 0.029(2) 0.035(3) 0.014(2) 0.0040(18) 0.0102(17)
O51 0.035(2) 0.027(2) 0.031(3) 0.000(2) 0.007(2) 0.0175(19)
O52 0.029(2) 0.042(3) 0.031(3) 0.007(2) -0.006(2) 0.021(2)
O53 0.025(2) 0.029(2) 0.043(3) 0.002(2) 0.005(2) 0.0097(18)
O54 0.033(2) 0.029(2) 0.047(3) 0.003(2) 0.010(2) 0.0123(19)
O55 0.042(3) 0.045(3) 0.029(3) -0.005(2) 0.001(2) 0.023(2)
O56 0.0162(19) 0.025(2) 0.032(2) 0.0072(19) 0.0047(17) 0.0081(16)
O57 0.029(2) 0.033(2) 0.036(3) 0.002(2) 0.007(2) 0.0144(19)
O58 0.036(2) 0.033(2) 0.015(2) 0.0026(19) 0.0016(19) 0.0089(19)
O59 0.044(3) 0.028(2) 0.030(3) -0.001(2) -0.011(2) 0.017(2)
O60 0.035(3) 0.033(2) 0.048(3) 0.017(2) 0.002(2) 0.009(2)
O61 0.019(2) 0.037(2) 0.040(3) 0.010(2) 0.000(2) 0.0063(18)
O62 0.048(3) 0.041(3) 0.038(3) 0.007(2) -0.008(2) 0.010(2)
O63 0.051(3) 0.032(2) 0.040(3) 0.004(2) -0.008(2) 0.018(2)
O64 0.025(2) 0.039(3) 0.060(4) 0.006(3) -0.009(2) 0.011(2)
O65 0.043(3) 0.030(3) 0.070(4) 0.005(3) -0.011(3) 0.011(2)
O66 0.039(3) 0.054(3) 0.078(4) 0.034(3) 0.018(3) 0.024(2)
O67 0.035(3) 0.042(3) 0.044(3) -0.005(2) -0.008(2) 0.018(2)
O68 0.052(3) 0.031(3) 0.043(3) -0.002(2) -0.001(3) 0.016(2)
O69 0.039(2) 0.039(2) 0.033(3) 0.018(2) 0.013(2) 0.022(2)
O70 0.027(3) 0.065(3) 0.037(3) 0.020(3) -0.012(2) 0.003(2)
O71 0.041(3) 0.033(2) 0.055(3) 0.018(2) 0.004(2) 0.017(2)
O72 0.052(3) 0.087(4) 0.035(3) 0.008(3) -0.004(2) 0.052(3)
O73 0.052(3) 0.052(3) 0.044(3) 0.012(2) 0.011(2) 0.040(2)
O74 0.051(3) 0.057(3) 0.040(3) 0.015(3) 0.003(2) 0.033(3)
O75 0.051(3) 0.029(3) 0.052(3) 0.002(2) -0.001(3) 0.010(2)
O76 0.040(3) 0.042(3) 0.019(2) 0.006(2) -0.005(2) 0.016(2)
O77 0.027(2) 0.041(3) 0.072(4) 0.001(3) -0.003(3) 0.013(2)
O78 0.028(2) 0.049(3) 0.052(3) 0.014(2) 0.009(2) 0.024(2)
O79 0.049(3) 0.044(3) 0.039(3) 0.011(2) 0.015(2) 0.023(2)
O80 0.028(2) 0.036(3) 0.058(4) -0.006(3) 0.003(2) 0.009(2)
O81 0.037(3) 0.052(3) 0.030(3) 0.007(2) -0.012(2) 0.013(2)
O82 0.033(2) 0.032(2) 0.026(3) -0.005(2) 0.002(2) 0.009(2)
O83 0.028(2) 0.038(3) 0.041(3) 0.021(2) 0.007(2) 0.008(2)
O84 0.040(3) 0.030(2) 0.049(3) -0.002(2) 0.009(2) 0.008(2)
O85 0.052(3) 0.052(3) 0.029(3) 0.016(2) -0.006(2) 0.026(2)
O86 0.034(2) 0.045(3) 0.041(3) 0.009(2) 0.018(2) 0.013(2)
O87 0.045(3) 0.072(4) 0.028(3) 0.007(3) 0.012(2) 0.030(3)
O88 0.044(3) 0.051(3) 0.035(3) 0.016(2) 0.018(2) 0.026(2)
O89 0.025(2) 0.029(2) 0.045(3) 0.002(2) -0.008(2) -0.0021(19)
O90 0.071(4) 0.063(3) 0.049(3) 0.034(3) 0.024(3) 0.038(3)
O91 0.036(3) 0.038(3) 0.069(4) 0.024(3) -0.007(3) 0.009(2)
O92 0.039(3) 0.046(3) 0.039(3) 0.002(2) 0.009(2) 0.006(2)
O93 0.062(3) 0.068(3) 0.058(4) 0.027(3) 0.029(3) 0.049(3)
O94 0.038(3) 0.034(3) 0.080(4) 0.008(3) -0.020(3) 0.011(2)
O95 0.045(3) 0.068(4) 0.027(3) 0.001(3) 0.008(2) 0.025(3)
O96 0.027(2) 0.041(3) 0.032(3) 0.005(2) -0.010(2) 0.010(2)
O97 0.052(3) 0.028(2) 0.026(3) 0.002(2) 0.003(2) 0.007(2)
O98 0.054(3) 0.028(3) 0.060(4) -0.002(3) -0.006(3) 0.016(2)
O99 0.036(3) 0.067(4) 0.052(3) 0.036(3) -0.008(3) 0.006(3)
O100 0.066(3) 0.038(3) 0.039(3) -0.001(2) -0.012(3) 0.029(3)
O101 0.053(3) 0.038(3) 0.037(3) 0.001(2) 0.008(3) 0.012(2)
O102 0.058(3) 0.039(3) 0.055(3) 0.006(3) 0.012(3) 0.028(2)
O103 0.048(3) 0.076(4) 0.059(4) 0.029(3) 0.025(3) 0.045(3)
O104 0.024(3) 0.071(4) 0.063(4) -0.002(3) -0.010(3) 0.014(3)
O105 0.085(4) 0.051(3) 0.028(3) 0.006(2) 0.004(3) 0.038(3)
O106 0.056(3) 0.031(3) 0.077(4) 0.004(3) -0.008(3) 0.021(2)
O107 0.077(4) 0.040(3) 0.058(4) 0.002(3) 0.002(3) 0.033(3)
O108 0.024(3) 0.080(4) 0.057(4) 0.014(3) -0.001(3) -0.004(3)
O109 0.053(3) 0.035(3) 0.055(4) -0.009(3) -0.002(3) 0.017(2)
O110 0.032(3) 0.059(3) 0.062(4) 0.016(3) 0.004(3) 0.026(2)
O111 0.040(3) 0.085(4) 0.072(4) 0.056(3) 0.030(3) 0.041(3)
O112 0.048(3) 0.058(3) 0.052(3) 0.032(3) 0.010(3) 0.016(3)
O113 0.038(3) 0.074(4) 0.069(4) 0.029(3) 0.009(3) 0.039(3)
O114 0.048(3) 0.060(3) 0.065(4) 0.020(3) 0.025(3) 0.033(3)
O115 0.051(3) 0.062(4) 0.024(3) 0.005(3) 0.000(2) 0.008(3)
O116 0.061(3) 0.117(5) 0.022(3) 0.001(3) -0.004(2) 0.067(3)
O119 0.095(5) 0.083(5) 0.057(4) 0.012(4) 0.025(4) 0.053(4)
O120 0.066(4) 0.086(5) 0.093(5) 0.046(4) -0.002(4) 0.031(4)
O121 0.091(5) 0.083(5) 0.094(6) 0.010(5) 0.029(5) 0.019(4)
O122 0.075(5) 0.076(5) 0.099(6) 0.035(4) 0.008(4) 0.017(4)
O123 0.082(5) 0.080(5) 0.132(7) 0.050(5) 0.024(5) 0.036(4)
O124 0.086(5) 0.105(6) 0.088(6) -0.006(5) 0.018(5) 0.039(5)
O125 0.105(6) 0.172(9) 0.047(4) 0.008(5) 0.007(4) 0.078(6)
N1 0.036(3) 0.041(3) 0.043(4) 0.011(3) -0.003(3) 0.016(3)
N2 0.038(3) 0.042(3) 0.039(4) 0.011(3) 0.005(3) 0.015(3)
N3 0.043(4) 0.076(5) 0.045(4) 0.012(4) 0.001(3) 0.024(3)
N4 0.060(4) 0.092(6) 0.052(5) 0.030(4) 0.003(4) 0.039(4)
N5 0.082(6) 0.059(5) 0.063(6) -0.010(4) -0.018(5) 0.019(4)
N6 0.088(6) 0.099(7) 0.071(6) 0.011(5) 0.024(5) 0.056(5)
N7 0.247(14) 0.092(7) 0.072(7) -0.029(6) -0.044(8) 0.106(9)
N8 0.081(6) 0.071(6) 0.218(13) -0.077(7) 0.079(8) 0.001(5)
N9 0.097(8) 0.123(9) 0.082(7) 0.014(7) 0.013(6) 0.026(7)
N10 0.044(5) 0.132(9) 0.32(2) 0.137(11) -0.010(8) 0.012(6)
N11 0.144(9) 0.110(8) 0.163(11) 0.078(8) 0.081(8) 0.076(7)

loop_
_atom_type_symbol
_atom_type_description
_atom_type_scat_dispersion_real
_atom_type_scat_dispersion_imag
_atom_type_scat_source
O O 0.0106 0.0060 'International Tables Vol C Tables 4.2.6.8 and 6.1.1.4'
H H 0.0000 0.0000 'International Tables Vol C Tables 4.2.6.8 and 6.1.1.4'
N N 0.0061 0.0033 'International Tables Vol C Tables 4.2.6.8 and 6.1.1.4'
Mo Mo -1.6832 0.6857 'International Tables Vol C Tables 4.2.6.8 and 6.1.1.4'
Nd Nd -0.1943 3.0179 'International Tables Vol C Tables 4.2.6.8 and 6.1.1.4'

loop_
_geom_angle_atom_site_label_1
_geom_angle_atom_site_label_2
_geom_angle_atom_site_label_3
_geom_angle
_geom_angle_site_symmetry_1
_geom_angle_site_symmetry_3
O22 Nd1 O42 78.98(14) . .
O22 Nd1 O95 138.16(15) . .
O42 Nd1 O95 137.06(16) . .
O22 Nd1 O63 85.26(16) . .
O42 Nd1 O63 138.55(15) . .
O95 Nd1 O63 76.88(18) . .
O22 Nd1 O32 69.77(14) . .
O42 Nd1 O32 136.30(14) . .
O95 Nd1 O32 68.55(16) . .
O63 Nd1 O32 69.21(15) . .
O22 Nd1 O41 77.43(14) . .
O42 Nd1 O41 73.71(14) . .
O95 Nd1 O41 91.96(17) . .
O63 Nd1 O41 139.32(15) . .
O32 Nd1 O41 70.30(14) . .
O22 Nd1 O103 136.85(16) . .
O42 Nd1 O103 89.34(17) . .
O95 Nd1 O103 75.06(18) . .
O63 Nd1 O103 76.50(18) . .
O32 Nd1 O103 134.30(17) . .
O41 Nd1 O103 138.71(16) . .
O22 Nd1 O10 69.85(13) . .
O42 Nd1 O10 70.93(14) . .
O95 Nd1 O10 132.64(17) . .
O63 Nd1 O10 67.66(15) . .
O32 Nd1 O10 122.03(14) . .
O41 Nd1 O10 135.35(14) . .
O103 Nd1 O10 67.06(15) . .
O22 Nd1 O86 136.84(15) . .
O42 Nd1 O86 66.31(15) . .
O95 Nd1 O86 70.75(17) . .
O63 Nd1 O86 137.85(16) . .
O32 Nd1 O86 119.96(15) . .
O41 Nd1 O86 69.02(15) . .
O103 Nd1 O86 69.69(17) . .
O10 Nd1 O86 117.99(15) . .
O31 Nd2 O16 79.15(14) . .
O31 Nd2 O27 77.59(14) . .
O16 Nd2 O27 73.43(13) . .
O31 Nd2 O6 70.70(14) . .
O16 Nd2 O6 71.61(14) . .
O27 Nd2 O6 136.22(14) . .
O31 Nd2 O54 84.88(15) . .
O16 Nd2 O54 139.89(15) . .
O27 Nd2 O54 138.13(14) . .
O6 Nd2 O54 68.41(15) . .
O31 Nd2 O14 69.09(14) . .
O16 Nd2 O14 135.83(13) . .
O27 Nd2 O14 70.42(14) . .
O6 Nd2 O14 121.87(14) . .
O54 Nd2 O14 67.84(14) . .
O31 Nd2 O116 135.31(15) . .
O16 Nd2 O116 139.97(16) . .
O27 Nd2 O116 92.59(19) . .
O6 Nd2 O116 131.20(19) . .
O54 Nd2 O116 73.83(19) . .
O14 Nd2 O116 66.56(15) . .
O31 Nd2 O85 142.45(15) . .
O16 Nd2 O85 72.93(16) . .
O27 Nd2 O85 70.77(16) . .
O6 Nd2 O85 121.21(16) . .
O54 Nd2 O85 132.47(17) . .
O14 Nd2 O85 116.37(15) . .
O116 Nd2 O85 67.04(18) . .
O31 Nd2 O70 136.67(15) . .
O16 Nd2 O70 88.33(17) . .
O27 Nd2 O70 137.92(16) . .
O6 Nd2 O70 65.99(15) . .
O54 Nd2 O70 78.53(17) . .
O14 Nd2 O70 135.79(17) . .
O116 Nd2 O70 77.31(18) . .
O85 Nd2 O70 67.66(17) . .
O25 Nd3 O28 78.70(14) . .
O25 Nd3 O38 77.66(14) . .
O28 Nd3 O38 73.65(14) . .
O25 Nd3 O111 135.73(14) . .
O28 Nd3 O111 137.75(16) . .
O38 Nd3 O111 89.10(18) . .
O25 Nd3 O50 69.37(13) . .
O28 Nd3 O50 136.31(14) . .
O38 Nd3 O50 71.04(14) . .
O111 Nd3 O50 66.37(14) . .
O25 Nd3 O23 70.43(13) . .
O28 Nd3 O23 71.89(15) . .
O38 Nd3 O23 136.60(14) . .
O111 Nd3 O23 134.30(18) . .
O50 Nd3 O23 120.88(14) . .
O25 Nd3 O100 86.93(17) . .
O28 Nd3 O100 139.92(16) . .
O38 Nd3 O100 139.32(15) . .
O111 Nd3 O100 76.09(19) . .
O50 Nd3 O100 68.30(16) . .
O23 Nd3 O100 68.05(16) . .
O25 Nd3 O108 137.16(17) . .
O28 Nd3 O108 90.03(19) . .
O38 Nd3 O108 138.53(18) . .
O111 Nd3 O108 77.74(19) . .
O50 Nd3 O108 133.64(18) . .
O23 Nd3 O108 66.78(17) . .
O100 Nd3 O108 75.5(2) . .
O25 Nd3 O114 137.09(16) . .
O28 Nd3 O114 67.58(16) . .
O38 Nd3 O114 68.16(16) . .
O111 Nd3 O114 70.22(18) . .
O50 Nd3 O114 119.46(17) . .
O23 Nd3 O114 119.57(17) . .
O100 Nd3 O114 135.97(18) . .
O108 Nd3 O114 70.4(2) . .
O26 Nd4 O17 77.95(14) . .
O26 Nd4 O99 135.44(15) . .
O17 Nd4 O99 137.59(16) . .
O26 Nd4 O39 78.10(14) . .
O17 Nd4 O39 73.01(14) . .
O99 Nd4 O39 87.79(18) . .
O26 Nd4 O12 70.16(13) . .
O17 Nd4 O12 72.08(14) . .
O99 Nd4 O12 135.57(18) . .
O39 Nd4 O12 136.64(14) . .
O26 Nd4 O11 68.25(13) . .
O17 Nd4 O11 135.45(14) . .
O99 Nd4 O11 67.20(15) . .
O39 Nd4 O11 72.33(13) . .
O12 Nd4 O11 119.10(14) . .
O26 Nd4 O81 141.06(16) . .
O17 Nd4 O81 70.36(15) . .
O99 Nd4 O81 67.74(17) . .
O39 Nd4 O81 71.55(16) . .
O12 Nd4 O81 118.32(15) . .
O11 Nd4 O81 122.13(15) . .
O26 Nd4 O84 86.69(16) . .
O17 Nd4 O84 139.32(16) . .
O99 Nd4 O84 77.66(19) . .
O39 Nd4 O84 140.18(15) . .
O12 Nd4 O84 67.29(15) . .
O11 Nd4 O84 67.86(15) . .
O81 Nd4 O84 132.21(18) . .
O26 Nd4 O72 135.00(15) . .
O17 Nd4 O72 88.55(17) . .
O99 Nd4 O72 81.29(19) . .
O39 Nd4 O72 138.38(16) . .
O12 Nd4 O72 64.84(15) . .
O11 Nd4 O72 135.95(17) . .
O81 Nd4 O72 67.13(17) . .
O84 Nd4 O72 76.14(18) . .
O61 Nd5 O120 139.2(2) . .
O61 Nd5 O122 141.1(2) . .
O120 Nd5 O122 73.1(2) . .
O61 Nd5 O125 76.3(2) . .
O120 Nd5 O125 138.7(3) . .
O122 Nd5 O125 87.9(3) . .
O61 Nd5 O123 73.4(2) . .
O120 Nd5 O123 129.9(3) . .
O122 Nd5 O123 67.8(3) . .
O125 Nd5 O123 70.0(3) . .
O61 Nd5 O121 95.8(2) . .
O120 Nd5 O121 70.4(3) . .
O122 Nd5 O121 73.1(3) . .
O125 Nd5 O121 138.9(3) . .
O123 Nd5 O121 69.2(3) . .
O61 Nd5 O119 71.80(19) . .
O120 Nd5 O119 90.6(2) . .
O122 Nd5 O119 141.5(2) . .
O125 Nd5 O119 81.9(3) . .
O123 Nd5 O119 139.3(2) . .
O121 Nd5 O119 134.6(2) . .
O61 Nd5 O124 129.2(2) . .
O120 Nd5 O124 72.7(3) . .
O122 Nd5 O124 72.1(3) . .
O125 Nd5 O124 66.6(3) . .
O123 Nd5 O124 120.6(3) . .
O121 Nd5 O124 134.9(3) . .
O119 Nd5 O124 69.7(2) . .
O61 Nd5 O64 62.97(15) . .
O120 Nd5 O64 76.4(2) . .
O122 Nd5 O64 136.3(2) . .
O125 Nd5 O64 134.9(2) . .
O123 Nd5 O64 112.8(2) . .
O121 Nd5 O64 67.6(2) . .
O119 Nd5 O64 67.99(18) . .
O124 Nd5 O64 126.5(2) . .
O50 Mo6 O27 105.5(2) . .
O50 Mo6 O69 99.62(19) . .
O27 Mo6 O69 97.1(2) . .
O50 Mo6 O5 96.00(18) . .
O27 Mo6 O5 96.76(19) . .
O69 Mo6 O5 155.48(17) . .
O50 Mo6 O8 92.13(18) . .
O27 Mo6 O8 161.60(18) . .
O69 Mo6 O8 74.44(18) . .
O5 Mo6 O8 86.26(17) . .
O50 Mo6 O21 161.84(18) . .
O27 Mo6 O21 90.75(17) . .
O69 Mo6 O21 85.99(17) . .
O5 Mo6 O21 73.71(15) . .
O8 Mo6 O21 72.61(15) . .
O50 Mo6 Mo29 87.04(13) . .
O27 Mo6 Mo29 131.74(15) . .
O69 Mo6 Mo29 34.67(14) . .
O5 Mo6 Mo29 128.69(12) . .
O8 Mo6 Mo29 42.44(11) . .
O21 Mo6 Mo29 88.01(10) . .
O6 Mo7 O42 104.9(2) . .
O6 Mo7 O1 99.42(19) . .
O42 Mo7 O1 98.96(18) . .
O6 Mo7 O20 99.58(19) . .
O42 Mo7 O20 91.96(17) . .
O1 Mo7 O20 154.80(17) . .
O6 Mo7 O4 93.29(18) . .
O42 Mo7 O4 158.46(18) . .
O1 Mo7 O4 89.07(17) . .
O20 Mo7 O4 73.47(16) . .
O6 Mo7 O18 164.85(17) . .
O42 Mo7 O18 89.68(17) . .
O1 Mo7 O18 73.87(15) . .
O20 Mo7 O18 83.62(17) . .
O4 Mo7 O18 73.31(15) . .
O6 Mo7 Mo18 87.46(14) . .
O42 Mo7 Mo18 126.27(13) . .
O1 Mo7 Mo18 130.90(12) . .
O20 Mo7 Mo18 34.39(12) . .
O4 Mo7 Mo18 41.86(11) . .
O18 Mo7 Mo18 87.03(10) . .
O25 Mo8 O26 109.21(18) . .
O25 Mo8 O22 109.8(2) . .
O26 Mo8 O22 109.95(19) . .
O25 Mo8 O31 109.34(19) . .
O26 Mo8 O31 109.4(2) . .
O22 Mo8 O31 109.06(19) . .
O10 Mo9 O16 105.2(2) . .
O10 Mo9 O5 98.88(18) . .
O16 Mo9 O5 99.58(18) . .
O10 Mo9 O43 99.39(19) . .
O16 Mo9 O43 92.63(19) . .
O5 Mo9 O43 154.51(17) . .
O10 Mo9 O34 94.61(18) . .
O16 Mo9 O34 157.68(18) . .
O5 Mo9 O34 87.21(17) . .
O43 Mo9 O34 73.74(16) . .
O10 Mo9 O21 164.75(18) . .
O16 Mo9 O21 89.39(17) . .
O5 Mo9 O21 73.79(15) . .
O43 Mo9 O21 84.12(17) . .
O34 Mo9 O21 71.99(15) . .
O10 Mo9 Mo24 87.24(14) . .
O16 Mo9 Mo24 127.03(14) . .
O5 Mo9 Mo24 129.69(13) . .
O43 Mo9 Mo24 34.47(13) . .
O34 Mo9 Mo24 42.49(11) . .
O21 Mo9 Mo24 87.48(10) . .
O14 Mo10 O38 105.87(19) . .
O14 Mo10 O2 98.44(18) . .
O38 Mo10 O2 98.58(19) . .
O14 Mo10 O24 98.94(19) . .
O38 Mo10 O24 94.5(2) . .
O2 Mo10 O24 154.44(17) . .
O14 Mo10 O36 94.04(18) . .
O38 Mo10 O36 158.17(18) . .
O2 Mo10 O36 87.01(17) . .
O24 Mo10 O36 73.22(17) . .
O14 Mo10 O56 165.01(17) . .
O38 Mo10 O56 88.17(17) . .
O2 Mo10 O56 73.80(15) . .
O24 Mo10 O56 84.84(16) . .
O36 Mo10 O56 73.06(15) . .
O14 Mo10 Mo22 86.78(14) . .
O38 Mo10 Mo22 128.89(15) . .
O2 Mo10 Mo22 128.94(12) . .
O24 Mo10 Mo22 34.42(13) . .
O36 Mo10 Mo22 41.94(11) . .
O56 Mo10 Mo22 88.38(11) . .
O45 Mo11 O52 105.7(2) . .
O45 Mo11 O21 101.89(19) . .
O52 Mo11 O21 101.57(19) . .
O45 Mo11 O7 101.0(2) . .
O52 Mo11 O7 100.7(2) . .
O21 Mo11 O7 142.23(17) . .
O45 Mo11 O34 171.37(18) . .
O52 Mo11 O34 82.88(18) . .
O21 Mo11 O34 76.66(16) . .
O7 Mo11 O34 76.26(17) . .
O45 Mo11 O8 83.31(18) . .
O52 Mo11 O8 170.96(18) . .
O21 Mo11 O8 76.61(16) . .
O7 Mo11 O8 76.65(17) . .
O34 Mo11 O8 88.09(15) . .
O76 Mo12 O96 105.6(2) . .
O76 Mo12 O19 102.2(2) . .
O96 Mo12 O19 101.4(2) . .
O76 Mo12 O49 100.4(2) . .
O96 Mo12 O49 101.4(2) . .
O19 Mo12 O49 142.03(18) . .
O76 Mo12 O29 171.17(18) . .
O96 Mo12 O29 83.21(19) . .
O19 Mo12 O29 76.51(16) . .
O49 Mo12 O29 76.53(16) . .
O76 Mo12 O13 83.02(18) . .
O96 Mo12 O13 171.41(19) . .
O19 Mo12 O13 76.61(16) . .
O49 Mo12 O13 76.32(16) . .
O29 Mo12 O13 88.20(14) . .
O83 Mo13 O61 105.3(2) . .
O83 Mo13 O18 101.8(2) . .
O61 Mo13 O18 100.99(19) . .
O83 Mo13 O40 101.6(2) . .
O61 Mo13 O40 100.2(2) . .
O18 Mo13 O40 142.73(18) . .
O83 Mo13 O9 84.15(19) . .
O61 Mo13 O9 170.57(19) . .
O18 Mo13 O9 76.72(16) . .
O40 Mo13 O9 77.33(17) . .
O83 Mo13 O4 172.85(18) . .
O61 Mo13 O4 81.86(18) . .
O18 Mo13 O4 76.84(16) . .
O40 Mo13 O4 76.28(17) . .
O9 Mo13 O4 88.71(15) . .
O39 Mo14 O32 105.8(2) . .
O39 Mo14 O15 98.09(19) . .
O32 Mo14 O15 99.09(18) . .
O39 Mo14 O58 95.1(2) . .
O32 Mo14 O58 99.0(2) . .
O15 Mo14 O58 153.72(17) . .
O39 Mo14 O13 159.01(18) . .
O32 Mo14 O13 93.50(18) . .
O15 Mo14 O13 86.55(17) . .
O58 Mo14 O13 73.48(17) . .
O39 Mo14 O19 89.20(17) . .
O32 Mo14 O19 164.10(18) . .
O15 Mo14 O19 73.20(15) . .
O58 Mo14 O19 84.40(17) . .
O13 Mo14 O19 72.47(15) . .
O39 Mo14 Mo32 129.28(15) . .
O32 Mo14 Mo32 87.05(15) . .
O15 Mo14 Mo32 128.68(12) . .
O58 Mo14 Mo32 34.22(13) . .
O13 Mo14 Mo32 42.13(11) . .
O19 Mo14 Mo32 87.26(11) . .
O23 Mo15 O17 105.2(2) . .
O23 Mo15 O15 97.43(18) . .
O17 Mo15 O15 97.21(18) . .
O23 Mo15 O33 100.24(19) . .
O17 Mo15 O33 95.89(19) . .
O15 Mo15 O33 154.39(18) . .
O23 Mo15 O29 92.93(19) . .
O17 Mo15 O29 160.76(19) . .
O15 Mo15 O29 86.66(16) . .
O33 Mo15 O29 74.10(17) . .
O23 Mo15 O19 162.69(18) . .
O17 Mo15 O19 90.71(18) . .
O15 Mo15 O19 73.33(15) . .
O33 Mo15 O19 84.61(17) . .
O29 Mo15 O19 72.27(15) . .
O23 Mo15 Mo28 87.40(14) . .
O17 Mo15 Mo28 130.28(14) . .
O15 Mo15 Mo28 129.24(12) . .
O33 Mo15 Mo28 34.47(13) . .
O29 Mo15 Mo28 42.57(11) . .
O19 Mo15 Mo28 87.46(10) . .
O12 Mo16 O28 104.8(2) . .
O12 Mo16 O2 97.26(18) . .
O28 Mo16 O2 97.56(18) . .
O12 Mo16 O37 100.24(19) . .
O28 Mo16 O37 95.54(19) . .
O2 Mo16 O37 154.67(18) . .
O12 Mo16 O3 94.27(18) . .
O28 Mo16 O3 159.78(19) . .
O2 Mo16 O3 86.56(16) . .
O37 Mo16 O3 74.04(17) . .
O12 Mo16 O56 164.55(17) . .
O28 Mo16 O56 89.15(18) . .
O2 Mo16 O56 73.85(15) . .
O37 Mo16 O56 84.79(17) . .
O3 Mo16 O56 72.92(15) . .
O12 Mo16 Mo25 87.73(14) . .
O28 Mo16 Mo25 130.14(14) . .
O2 Mo16 Mo25 129.09(12) . .
O37 Mo16 Mo25 34.67(13) . .
O3 Mo16 Mo25 42.53(11) . .
O56 Mo16 Mo25 88.35(10) . .
O11 Mo17 O41 106.0(2) . .
O11 Mo17 O35 99.34(19) . .
O41 Mo17 O35 97.1(2) . .
O11 Mo17 O1 97.45(18) . .
O41 Mo17 O1 96.76(19) . .
O35 Mo17 O1 154.32(17) . .
O11 Mo17 O9 93.91(17) . .
O41 Mo17 O9 159.59(18) . .
O35 Mo17 O9 74.89(18) . .
O1 Mo17 O9 84.73(17) . .
O11 Mo17 O18 163.46(18) . .
O41 Mo17 O18 88.75(17) . .
O35 Mo17 O18 85.84(17) . .
O1 Mo17 O18 72.96(15) . .
O9 Mo17 O18 72.16(15) . .
O11 Mo17 Mo30 86.58(14) . .
O41 Mo17 Mo30 132.68(15) . .
O35 Mo17 Mo30 35.60(14) . .
O1 Mo17 Mo30 127.26(12) . .
O9 Mo17 Mo30 42.57(12) . .
O18 Mo17 Mo30 88.75(10) . .
O62 Mo18 O64 105.1(3) . .
O62 Mo18 O47 99.5(2) . .
O64 Mo18 O47 101.2(2) . .
O62 Mo18 O20 98.0(2) . .
O64 Mo18 O20 101.9(2) . .
O47 Mo18 O20 146.1(2) . .
O62 Mo18 O4 108.0(2) . .
O64 Mo18 O4 146.9(2) . .
O47 Mo18 O4 73.60(18) . .
O20 Mo18 O4 73.48(16) . .
O62 Mo18 O61 178.1(2) . .
O64 Mo18 O61 76.8(2) . .
O47 Mo18 O61 79.80(19) . .
O20 Mo18 O61 81.75(17) . .
O4 Mo18 O61 70.13(15) . .
O62 Mo18 Mo7 94.96(17) . .
O64 Mo18 Mo7 135.92(17) . .
O47 Mo18 Mo7 113.79(14) . .
O20 Mo18 Mo7 35.62(12) . .
O4 Mo18 Mo7 40.66(11) . .
O61 Mo18 Mo7 83.76(10) . .
O102 Mo19 O79 104.6(3) . .
O102 Mo19 O57 100.7(2) . .
O79 Mo19 O57 96.5(2) . .
O102 Mo19 O30 92.5(2) . .
O79 Mo19 O30 99.6(2) . .
O57 Mo19 O30 155.92(19) . .
O102 Mo19 O3 158.1(2) . .
O79 Mo19 O3 94.3(2) . .
O57 Mo19 O3 87.92(17) . .
O30 Mo19 O3 73.12(16) . .
O102 Mo19 O51 90.4(2) . .
O79 Mo19 O51 163.75(19) . .
O57 Mo19 O51 74.28(18) . .
O30 Mo19 O51 85.68(18) . .
O3 Mo19 O51 72.37(16) . .
O67 Mo20 O68 105.7(2) . .
O67 Mo20 O46 97.3(2) . .
O68 Mo20 O46 100.0(2) . .
O67 Mo20 O82 99.7(2) . .
O68 Mo20 O82 92.7(2) . .
O46 Mo20 O82 155.14(18) . .
O67 Mo20 O13 93.4(2) . .
O68 Mo20 O13 157.7(2) . .
O46 Mo20 O13 88.41(17) . .
O82 Mo20 O13 72.63(17) . .
O67 Mo20 O49 163.4(2) . .
O68 Mo20 O49 90.0(2) . .
O46 Mo20 O49 74.47(17) . .
O82 Mo20 O49 84.32(17) . .
O13 Mo20 O49 72.30(15) . .
O88 Mo21 O78 105.8(2) . .
O88 Mo21 O51 101.4(2) . .
O78 Mo21 O51 101.0(2) . .
O88 Mo21 O56 101.4(2) . .
O78 Mo21 O56 101.8(2) . .
O51 Mo21 O56 141.75(17) . .
O88 Mo21 O3 170.82(19) . .
O78 Mo21 O3 83.4(2) . .
O51 Mo21 O3 76.45(17) . .
O56 Mo21 O3 76.16(16) . .
O88 Mo21 O36 82.89(19) . .
O78 Mo21 O36 171.3(2) . .
O51 Mo21 O36 76.12(17) . .
O56 Mo21 O36 76.71(15) . .
O3 Mo21 O36 87.93(14) . .
O87 Mo22 O48 104.5(2) . .
O87 Mo22 O55 99.5(2) . .
O48 Mo22 O55 99.1(2) . .
O87 Mo22 O24 103.2(2) . .
O48 Mo22 O24 98.6(2) . .
O55 Mo22 O24 146.5(2) . .
O87 Mo22 O36 150.0(2) . .
O48 Mo22 O36 105.4(2) . .
O55 Mo22 O36 74.39(18) . .
O24 Mo22 O36 73.60(17) . .
O87 Mo22 Mo10 138.07(19) . .
O48 Mo22 Mo10 93.06(16) . .
O55 Mo22 Mo10 115.08(15) . .
O24 Mo22 Mo10 35.69(12) . .
O36 Mo22 Mo10 41.08(11) . .
O87 Mo22 Mo23 133.91(19) . .
O48 Mo22 Mo23 93.06(17) . .
O55 Mo22 Mo23 34.90(14) . .
O24 Mo22 Mo23 115.99(13) . .
O36 Mo22 Mo23 42.78(11) . .
Mo10 Mo22 Mo23 81.27(3) . .
O109 Mo23 O80 105.5(2) . .
O109 Mo23 O57 100.0(2) . .
O80 Mo23 O57 95.8(2) . .
O109 Mo23 O55 95.4(2) . .
O80 Mo23 O55 100.3(2) . .
O57 Mo23 O55 153.84(19) . .
O109 Mo23 O36 160.5(2) . .
O80 Mo23 O36 92.05(19) . .
O57 Mo23 O36 86.35(17) . .
O55 Mo23 O36 72.69(18) . .
O109 Mo23 O51 92.5(2) . .
O80 Mo23 O51 160.7(2) . .
O57 Mo23 O51 73.74(17) . .
O55 Mo23 O51 84.63(18) . .
O36 Mo23 O51 71.42(15) . .
O109 Mo23 Mo22 129.2(2) . .
O80 Mo23 Mo22 86.61(18) . .
O57 Mo23 Mo22 128.25(13) . .
O55 Mo23 Mo22 33.96(14) . .
O36 Mo23 Mo22 41.92(11) . .
O51 Mo23 Mo22 87.41(11) . .
O93 Mo24 O113 106.0(3) . .
O93 Mo24 O43 98.0(2) . .
O113 Mo24 O43 103.1(2) . .
O93 Mo24 O73 99.2(3) . .
O113 Mo24 O73 100.2(2) . .
O43 Mo24 O73 145.88(19) . .
O93 Mo24 O34 104.2(2) . .
O113 Mo24 O34 149.7(2) . .
O43 Mo24 O34 73.66(16) . .
O73 Mo24 O34 73.65(17) . .
O93 Mo24 O52 173.7(2) . .
O113 Mo24 O52 80.3(2) . .
O43 Mo24 O52 80.19(17) . .
O73 Mo24 O52 79.51(19) . .
O34 Mo24 O52 69.49(15) . .
O93 Mo24 Mo9 91.82(17) . .
O113 Mo24 Mo9 137.8(2) . .
O43 Mo24 Mo9 35.55(12) . .
O73 Mo24 Mo9 114.58(14) . .
O34 Mo24 Mo9 41.35(11) . .
O52 Mo24 Mo9 83.22(10) . .
O74 Mo25 O110 105.1(3) . .
O74 Mo25 O30 99.6(2) . .
O110 Mo25 O30 101.1(2) . .
O74 Mo25 O37 98.0(2) . .
O110 Mo25 O37 102.1(2) . .
O30 Mo25 O37 146.00(19) . .
O74 Mo25 O3 105.7(2) . .
O110 Mo25 O3 149.2(2) . .
O30 Mo25 O3 74.20(17) . .
O37 Mo25 O3 73.12(16) . .
O74 Mo25 Mo16 92.90(17) . .
O110 Mo25 Mo16 136.38(18) . .
O30 Mo25 Mo16 114.83(13) . .
O37 Mo25 Mo16 35.19(12) . .
O3 Mo25 Mo16 41.05(11) . .
O75 Mo26 O97 104.8(2) . .
O75 Mo26 O46 99.9(2) . .
O97 Mo26 O46 96.3(2) . .
O75 Mo26 O89 93.3(2) . .
O97 Mo26 O89 100.1(2) . .
O46 Mo26 O89 155.63(19) . .
O75 Mo26 O29 158.2(2) . .
O97 Mo26 O29 94.61(19) . .
O46 Mo26 O29 87.55(16) . .
O89 Mo26 O29 73.27(17) . .
O75 Mo26 O49 90.3(2) . .
O97 Mo26 O49 163.56(18) . .
O46 Mo26 O49 74.28(17) . .
O89 Mo26 O49 85.36(19) . .
O29 Mo26 O49 71.94(16) . .
O65 Mo27 O94 104.4(2) . .
O65 Mo27 O59 100.5(2) . .
O94 Mo27 O59 96.8(2) . .
O65 Mo27 O71 93.9(2) . .
O94 Mo27 O71 99.7(3) . .
O59 Mo27 O71 154.70(19) . .
O65 Mo27 O8 159.4(2) . .
O94 Mo27 O8 93.4(2) . .
O59 Mo27 O8 87.45(17) . .
O71 Mo27 O8 72.59(17) . .
O65 Mo27 O7 91.9(2) . .
O94 Mo27 O7 162.5(2) . .
O59 Mo27 O7 73.65(18) . .
O71 Mo27 O7 85.23(18) . .
O8 Mo27 O7 71.95(15) . .
O65 Mo27 Mo29 127.3(2) . .
O94 Mo27 Mo29 87.5(2) . .
O59 Mo27 Mo29 129.37(13) . .
O71 Mo27 Mo29 33.54(14) . .
O8 Mo27 Mo29 41.92(11) . .
O7 Mo27 Mo29 87.55(11) . .
O92 Mo28 O104 106.6(3) . .
O92 Mo28 O89 98.5(2) . .
O104 Mo28 O89 102.1(2) . .
O92 Mo28 O33 97.8(2) . .
O104 Mo28 O33 101.3(2) . .
O89 Mo28 O33 146.14(18) . .
O92 Mo28 O29 104.2(2) . .
O104 Mo28 O29 149.2(2) . .
O89 Mo28 O29 73.69(16) . .
O33 Mo28 O29 73.65(16) . .
O92 Mo28 O96 174.2(2) . .
O104 Mo28 O96 79.3(2) . .
O89 Mo28 O96 80.25(19) . .
O33 Mo28 O96 80.49(17) . .
O29 Mo28 O96 69.97(15) . .
O92 Mo28 Mo15 92.22(17) . .
O104 Mo28 Mo15 135.4(2) . .
O89 Mo28 Mo15 114.85(13) . .
O33 Mo28 Mo15 35.01(12) . .
O29 Mo28 Mo15 41.57(10) . .
O96 Mo28 Mo15 83.20(10) . .
O66 Mo29 O90 105.9(3) . .
O66 Mo29 O71 99.6(2) . .
O90 Mo29 O71 101.3(2) . .
O66 Mo29 O69 97.2(2) . .
O90 Mo29 O69 101.3(2) . .
O71 Mo29 O69 146.8(2) . .
O66 Mo29 O8 105.2(2) . .
O90 Mo29 O8 148.9(2) . .
O71 Mo29 O8 73.99(18) . .
O69 Mo29 O8 74.03(17) . .
O66 Mo29 O45 175.0(2) . .
O90 Mo29 O45 79.0(2) . .
O71 Mo29 O45 79.93(18) . .
O69 Mo29 O45 80.83(17) . .
O8 Mo29 O45 69.84(15) . .
O66 Mo29 Mo6 92.93(17) . .
O90 Mo29 Mo6 135.0(2) . .
O71 Mo29 Mo6 115.60(15) . .
O69 Mo29 Mo6 34.78(13) . .
O8 Mo29 Mo6 41.91(11) . .
O45 Mo29 Mo6 82.82(10) . .
O66 Mo29 Mo27 93.9(2) . .
O90 Mo29 Mo27 135.25(19) . .
O71 Mo29 Mo27 34.92(15) . .
O69 Mo29 Mo27 115.67(13) . .
O8 Mo29 Mo27 42.02(11) . .
O45 Mo29 Mo27 82.81(11) . .
Mo6 Mo29 Mo27 81.68(3) . .
O112 Mo30 O91 105.1(3) . .
O112 Mo30 O60 102.1(2) . .
O91 Mo30 O60 99.8(2) . .
O112 Mo30 O35 100.9(2) . .
O91 Mo30 O35 97.9(2) . .
O60 Mo30 O35 146.0(2) . .
O112 Mo30 O9 148.6(2) . .
O91 Mo30 O9 106.2(2) . .
O60 Mo30 O9 74.07(18) . .
O35 Mo30 O9 73.25(17) . .
O112 Mo30 Mo17 134.9(2) . .
O91 Mo30 Mo17 92.94(16) . .
O60 Mo30 Mo17 115.23(15) . .
O35 Mo30 Mo17 34.83(13) . .
O9 Mo30 Mo17 41.59(11) . .
O106 Mo31 O77 104.8(3) . .
O106 Mo31 O53 100.8(3) . .
O77 Mo31 O53 97.1(2) . .
O106 Mo31 O60 93.4(3) . .
O77 Mo31 O60 99.7(2) . .
O53 Mo31 O60 154.42(19) . .
O106 Mo31 O9 158.6(2) . .
O77 Mo31 O9 93.5(2) . .
O53 Mo31 O9 87.54(18) . .
O60 Mo31 O9 72.36(18) . .
O106 Mo31 O40 91.7(2) . .
O77 Mo31 O40 162.6(2) . .
O53 Mo31 O40 73.90(17) . .
O60 Mo31 O40 84.62(19) . .
O9 Mo31 O40 71.65(15) . .
O115 Mo32 O44 105.2(2) . .
O115 Mo32 O82 100.7(2) . .
O44 Mo32 O82 99.0(2) . .
O115 Mo32 O58 102.7(2) . .
O44 Mo32 O58 97.7(2) . .
O82 Mo32 O58 146.47(19) . .
O115 Mo32 O13 149.6(2) . .
O44 Mo32 O13 105.2(2) . .
O82 Mo32 O13 73.98(17) . .
O58 Mo32 O13 73.68(16) . .
O115 Mo32 O76 79.0(2) . .
O44 Mo32 O76 175.7(2) . .
O82 Mo32 O76 80.23(18) . .
O58 Mo32 O76 80.95(17) . .
O13 Mo32 O76 70.58(15) . .
O115 Mo32 Mo14 136.9(2) . .
O44 Mo32 Mo14 92.78(16) . .
O82 Mo32 Mo14 114.97(14) . .
O58 Mo32 Mo14 35.18(13) . .
O13 Mo32 Mo14 41.39(10) . .
O76 Mo32 Mo14 83.76(11) . .
O101 Mo33 O98 105.3(3) . .
O101 Mo33 O47 100.9(2) . .
O98 Mo33 O47 96.2(2) . .
O101 Mo33 O53 96.1(2) . .
O98 Mo33 O53 99.8(2) . .
O47 Mo33 O53 152.6(2) . .
O101 Mo33 O4 95.2(2) . .
O98 Mo33 O4 158.2(2) . .
O47 Mo33 O4 72.03(17) . .
O53 Mo33 O4 85.29(17) . .
O101 Mo33 O40 162.7(2) . .
O98 Mo33 O40 89.9(2) . .
O47 Mo33 O40 85.23(19) . .
O53 Mo33 O40 72.76(17) . .
O4 Mo33 O40 71.21(15) . .
O105 Mo34 O107 104.9(3) . .
O105 Mo34 O59 96.6(2) . .
O107 Mo34 O59 100.1(2) . .
O105 Mo34 O73 100.6(3) . .
O107 Mo34 O73 93.7(3) . .
O59 Mo34 O73 154.4(2) . .
O105 Mo34 O34 93.6(2) . .
O107 Mo34 O34 159.0(2) . .
O59 Mo34 O34 87.28(17) . .
O73 Mo34 O34 72.91(18) . .
O105 Mo34 O7 162.4(2) . .
O107 Mo34 O7 91.3(2) . .
O59 Mo34 O7 73.44(18) . .
O73 Mo34 O7 84.77(19) . .
O34 Mo34 O7 71.80(16) . .
Mo7 O1 Mo17 115.86(19) . .
Mo10 O2 Mo16 115.23(19) . .
Mo16 O3 Mo19 151.6(2) . .
Mo16 O3 Mo25 96.42(17) . .
Mo19 O3 Mo25 96.58(15) . .
Mo16 O3 Mo21 101.43(16) . .
Mo19 O3 Mo21 100.54(17) . .
Mo25 O3 Mo21 101.69(16) . .
Mo7 O4 Mo18 97.48(17) . .
Mo7 O4 Mo33 151.1(2) . .
Mo18 O4 Mo33 96.29(16) . .
Mo7 O4 Mo13 101.15(17) . .
Mo18 O4 Mo13 101.26(16) . .
Mo33 O4 Mo13 100.94(16) . .
Mo9 O5 Mo6 114.5(2) . .
Mo7 O6 Nd2 154.3(2) . .
Mo11 O7 Mo34 110.4(2) . .
Mo11 O7 Mo27 109.73(19) . .
Mo34 O7 Mo27 93.60(16) . .
Mo6 O8 Mo29 95.65(17) . .
Mo6 O8 Mo27 153.2(2) . .
Mo29 O8 Mo27 96.06(15) . .
Mo6 O8 Mo11 100.07(16) . .
Mo29 O8 Mo11 101.03(17) . .
Mo27 O8 Mo11 101.21(16) . .
Mo17 O9 Mo30 95.84(17) . .
Mo17 O9 Mo31 152.1(2) . .
Mo30 O9 Mo31 95.80(16) . .
Mo17 O9 Mo13 101.73(16) . .
Mo30 O9 Mo13 101.79(16) . .
Mo31 O9 Mo13 100.61(16) . .
Mo9 O10 Nd1 155.3(2) . .
Mo17 O11 Nd4 156.2(2) . .
Mo16 O12 Nd4 155.0(2) . .
Mo14 O13 Mo20 151.8(2) . .
Mo14 O13 Mo32 96.47(16) . .
Mo20 O13 Mo32 96.93(16) . .
Mo14 O13 Mo12 100.94(16) . .
Mo20 O13 Mo12 100.88(15) . .
Mo32 O13 Mo12 100.36(16) . .
Mo10 O14 Nd2 155.6(2) . .
Mo14 O15 Mo15 115.34(19) . .
Mo9 O16 Nd2 146.4(2) . .
Mo15 O17 Nd4 147.9(2) . .
Mo13 O18 Mo17 108.83(18) . .
Mo13 O18 Mo7 108.64(18) . .
Mo17 O18 Mo7 92.47(14) . .
Mo12 O19 Mo15 109.92(18) . .
Mo12 O19 Mo14 109.62(18) . .
Mo15 O19 Mo14 92.86(15) . .
Mo18 O20 Mo7 110.0(2) . .
Mo11 O21 Mo6 110.26(18) . .
Mo11 O21 Mo9 109.50(18) . .
Mo6 O21 Mo9 92.79(14) . .
Mo8 O22 Nd1 159.2(2) . .
Mo15 O23 Nd3 155.2(2) . .
Mo22 O24 Mo10 109.9(2) . .
Mo8 O25 Nd3 158.4(2) . .
Mo8 O26 Nd4 158.9(2) . .
Mo6 O27 Nd2 147.4(2) . .
Mo16 O28 Nd3 148.0(2) . .
Mo15 O29 Mo26 152.2(2) . .
Mo15 O29 Mo28 95.86(16) . .
Mo26 O29 Mo28 96.31(15) . .
Mo15 O29 Mo12 100.95(16) . .
Mo26 O29 Mo12 101.15(16) . .
Mo28 O29 Mo12 100.74(16) . .
Mo25 O30 Mo19 110.4(2) . .
Mo8 O31 Nd2 158.7(2) . .
Mo14 O32 Nd1 155.4(2) . .
Mo28 O33 Mo15 110.5(2) . .
Mo9 O34 Mo24 96.17(16) . .
Mo9 O34 Mo34 151.6(2) . .
Mo24 O34 Mo34 95.88(15) . .
Mo9 O34 Mo11 101.55(17) . .
Mo24 O34 Mo11 101.35(16) . .
Mo34 O34 Mo11 101.10(16) . .
Mo17 O35 Mo30 109.6(2) . .
Mo10 O36 Mo22 96.98(17) . .
Mo10 O36 Mo23 151.4(2) . .
Mo22 O36 Mo23 95.30(16) . .
Mo10 O36 Mo21 101.61(16) . .
Mo22 O36 Mo21 101.70(16) . .
Mo23 O36 Mo21 101.08(16) . .
Mo25 O37 Mo16 110.1(2) . .
Mo10 O38 Nd3 147.0(2) . .
Mo14 O39 Nd4 147.2(2) . .
Mo13 O40 Mo31 110.1(2) . .
Mo13 O40 Mo33 111.1(2) . .
Mo31 O40 Mo33 92.85(17) . .
Mo17 O41 Nd1 147.6(2) . .
Mo7 O42 Nd1 146.4(2) . .
Mo24 O43 Mo9 110.0(2) . .
Mo11 O45 Mo29 105.8(2) . .
Mo20 O46 Mo26 113.7(2) . .
Mo18 O47 Mo33 112.5(2) . .
Mo12 O49 Mo26 109.9(2) . .
Mo12 O49 Mo20 110.22(19) . .
Mo26 O49 Mo20 92.93(16) . .
Mo6 O50 Nd3 155.5(2) . .
Mo21 O51 Mo19 110.3(2) . .
Mo21 O51 Mo23 110.91(19) . .
Mo19 O51 Mo23 92.78(16) . .
Mo11 O52 Mo24 106.3(2) . .
Mo31 O53 Mo33 114.6(2) . .
Mo22 O55 Mo23 111.1(2) . .
Mo21 O56 Mo16 109.22(18) . .
Mo21 O56 Mo10 108.34(18) . .
Mo16 O56 Mo10 92.29(14) . .
Mo19 O57 Mo23 113.9(2) . .
Mo32 O58 Mo14 110.6(2) . .
Mo27 O59 Mo34 114.6(2) . .
Mo30 O60 Mo31 111.9(2) . .
Mo13 O61 Nd5 151.7(3) . .
Mo13 O61 Mo18 106.7(2) . .
Nd5 O61 Mo18 101.54(16) . .
Mo18 O64 Nd5 118.7(2) . .
Mo29 O69 Mo6 110.6(2) . .
Mo29 O71 Mo27 111.5(2) . .
Mo24 O73 Mo34 111.4(2) . .
Mo12 O76 Mo32 106.0(2) . .
Mo32 O82 Mo20 111.0(2) . .
Mo28 O89 Mo26 111.1(2) . .
Mo12 O96 Mo28 106.1(2) . .

loop_
_geom_bond_atom_site_label_1
_geom_bond_atom_site_label_2
_geom_bond_distance
_geom_bond_site_symmetry_2
Nd1 O22 2.407(4) .
Nd1 O42 2.455(4) .
Nd1 O95 2.495(5) .
Nd1 O63 2.495(5) .
Nd1 O32 2.499(4) .
Nd1 O41 2.500(4) .
Nd1 O103 2.520(5) .
Nd1 O10 2.522(4) .
Nd1 O86 2.599(5) .
Nd2 O31 2.432(4) .
Nd2 O16 2.459(4) .
Nd2 O27 2.487(4) .
Nd2 O6 2.493(4) .
Nd2 O54 2.497(5) .
Nd2 O14 2.500(4) .
Nd2 O116 2.511(5) .
Nd2 O85 2.521(5) .
Nd2 O70 2.530(5) .
Nd3 O25 2.420(4) .
Nd3 O28 2.456(4) .
Nd3 O38 2.470(4) .
Nd3 O111 2.481(5) .
Nd3 O50 2.490(4) .
Nd3 O23 2.494(4) .
Nd3 O100 2.498(5) .
Nd3 O108 2.533(5) .
Nd3 O114 2.593(5) .
Nd4 O26 2.437(4) .
Nd4 O17 2.463(4) .
Nd4 O99 2.485(5) .
Nd4 O39 2.487(4) .
Nd4 O12 2.494(4) .
Nd4 O11 2.515(4) .
Nd4 O81 2.518(5) .
Nd4 O84 2.520(5) .
Nd4 O72 2.522(5) .
Nd5 O61 2.461(4) .
Nd5 O120 2.479(7) .
Nd5 O122 2.498(7) .
Nd5 O125 2.499(8) .
Nd5 O123 2.509(7) .
Nd5 O121 2.520(8) .
Nd5 O119 2.529(7) .
Nd5 O124 2.568(8) .
Nd5 O64 2.667(6) .
Mo6 O50 1.732(4) .
Mo6 O27 1.743(4) .
Mo6 O69 1.940(4) .
Mo6 O5 1.960(4) .
Mo6 O8 2.138(4) .
Mo6 O21 2.217(4) .
Mo6 Mo29 3.1850(11) .
Mo7 O6 1.723(4) .
Mo7 O42 1.753(4) .
Mo7 O1 1.902(4) .
Mo7 O20 1.982(4) .
Mo7 O4 2.102(4) .
Mo7 O18 2.265(4) .
Mo7 Mo18 3.1983(10) .
Mo8 O25 1.760(4) .
Mo8 O26 1.767(4) .
Mo8 O22 1.767(4) .
Mo8 O31 1.773(4) .
Mo9 O10 1.730(4) .
Mo9 O16 1.744(4) .
Mo9 O5 1.896(4) .
Mo9 O43 1.976(4) .
Mo9 O34 2.122(4) .
Mo9 O21 2.262(4) .
Mo9 Mo24 3.1942(11) .
Mo10 O14 1.719(4) .
Mo10 O38 1.745(4) .
Mo10 O2 1.915(4) .
Mo10 O24 1.973(4) .
Mo10 O36 2.105(4) .
Mo10 O56 2.273(4) .
Mo10 Mo22 3.1795(11) .
Mo11 O45 1.736(4) .
Mo11 O52 1.744(4) .
Mo11 O21 1.880(4) .
Mo11 O7 1.913(4) .
Mo11 O34 2.252(4) .
Mo11 O8 2.254(4) .
Mo12 O76 1.750(5) .
Mo12 O96 1.751(4) .
Mo12 O19 1.890(4) .
Mo12 O49 1.901(4) .
Mo12 O29 2.242(4) .
Mo12 O13 2.278(4) .
Mo13 O83 1.717(5) .
Mo13 O61 1.758(4) .
Mo13 O18 1.894(4) .
Mo13 O40 1.898(5) .
Mo13 O9 2.246(4) .
Mo13 O4 2.278(4) .
Mo14 O39 1.736(4) .
Mo14 O32 1.741(4) .
Mo14 O15 1.904(4) .
Mo14 O58 1.972(4) .
Mo14 O13 2.132(4) .
Mo14 O19 2.265(4) .
Mo14 Mo32 3.2036(11) .
Mo15 O23 1.722(4) .
Mo15 O17 1.738(4) .
Mo15 O15 1.947(4) .
Mo15 O33 1.960(4) .
Mo15 O29 2.134(4) .
Mo15 O19 2.227(4) .
Mo15 Mo28 3.1997(11) .
Mo16 O12 1.725(4) .
Mo16 O28 1.741(4) .
Mo16 O2 1.945(4) .
Mo16 O37 1.960(4) .
Mo16 O3 2.110(4) .
Mo16 O56 2.248(4) .
Mo16 Mo25 3.1925(11) .
Mo17 O11 1.729(4) .
Mo17 O41 1.742(4) .
Mo17 O35 1.926(4) .
Mo17 O1 1.956(4) .
Mo17 O9 2.120(4) .
Mo17 O18 2.263(4) .
Mo17 Mo30 3.1776(12) .
Mo18 O62 1.716(5) .
Mo18 O64 1.746(5) .
Mo18 O47 1.923(5) .
Mo18 O20 1.922(4) .
Mo18 O4 2.153(4) .
Mo18 O61 2.477(5) .
Mo19 O102 1.719(5) .
Mo19 O79 1.736(5) .
Mo19 O57 1.943(5) .
Mo19 O30 2.004(4) .
Mo19 O3 2.158(4) .
Mo19 O51 2.242(5) .
Mo20 O67 1.717(5) .
Mo20 O68 1.719(5) .
Mo20 O46 1.929(5) .
Mo20 O82 2.002(5) .
Mo20 O13 2.149(4) .
Mo20 O49 2.254(4) .
Mo21 O88 1.738(5) .
Mo21 O78 1.742(4) .
Mo21 O51 1.903(4) .
Mo21 O56 1.906(4) .
Mo21 O3 2.271(4) .
Mo21 O36 2.274(4) .
Mo22 O87 1.722(5) .
Mo22 O48 1.727(5) .
Mo22 O55 1.911(5) .
Mo22 O24 1.911(4) .
Mo22 O36 2.141(4) .
Mo22 Mo23 3.1907(12) .
Mo23 O109 1.703(5) .
Mo23 O80 1.723(5) .
Mo23 O57 1.948(5) .
Mo23 O55 1.957(5) .
Mo23 O36 2.176(4) .
Mo23 O51 2.262(4) .
Mo24 O93 1.707(5) .
Mo24 O113 1.722(5) .
Mo24 O43 1.924(4) .
Mo24 O73 1.930(5) .
Mo24 O34 2.170(4) .
Mo24 O52 2.495(5) .
Mo25 O74 1.720(5) .
Mo25 O110 1.719(5) .
Mo25 O30 1.931(5) .
Mo25 O37 1.934(4) .
Mo25 O3 2.172(4) .
Mo26 O75 1.716(5) .
Mo26 O97 1.731(5) .
Mo26 O46 1.959(4) .
Mo26 O89 1.981(5) .
Mo26 O29 2.152(4) .
Mo26 O49 2.238(4) .
Mo27 O65 1.717(5) .
Mo27 O94 1.718(5) .
Mo27 O59 1.930(5) .
Mo27 O71 1.979(5) .
Mo27 O8 2.164(4) .
Mo27 O7 2.256(4) .
Mo27 Mo29 3.2149(13) .
Mo28 O92 1.706(5) .
Mo28 O104 1.723(5) .
Mo28 O89 1.930(5) .
Mo28 O33 1.934(4) .
Mo28 O29 2.176(4) .
Mo28 O96 2.473(5) .
Mo29 O66 1.715(5) .
Mo29 O90 1.726(5) .
Mo29 O71 1.910(5) .
Mo29 O69 1.935(5) .
Mo29 O8 2.160(4) .
Mo29 O45 2.497(5) .
Mo30 O112 1.716(5) .
Mo30 O91 1.719(5) .
Mo30 O60 1.918(5) .
Mo30 O35 1.963(5) .
Mo30 O9 2.161(4) .
Mo31 O106 1.712(5) .
Mo31 O77 1.728(5) .
Mo31 O53 1.926(5) .
Mo31 O60 1.976(5) .
Mo31 O9 2.189(4) .
Mo31 O40 2.257(4) .
Mo32 O115 1.729(5) .
Mo32 O44 1.741(5) .
Mo32 O82 1.914(5) .
Mo32 O58 1.925(5) .
Mo32 O13 2.163(4) .
Mo32 O76 2.485(5) .
Mo33 O101 1.709(5) .
Mo33 O98 1.715(5) .
Mo33 O47 1.965(5) .
Mo33 O53 1.972(5) .
Mo33 O4 2.187(4) .
Mo33 O40 2.271(5) .
Mo34 O105 1.712(5) .
Mo34 O107 1.718(5) .
Mo34 O59 1.963(5) .
Mo34 O73 1.970(5) .
Mo34 O34 2.169(4) .
Mo34 O7 2.239(4) .
